data_7134772
loop_
_publ_author_name
'Maharana, Priyanka'
'Sankar, Raman Vijaya'
'Sankaralingam, Muniyandi'
'Gunanathan, Chidambaram'

_publ_section_title
;
 Synthesis of functionalized lactones: catalytic cross-coupling of
 1,2-diols and allylic alcohols.
;
_journal_issue 64
_journal_name_full 'Chemical communications (Cambridge, England)'
_journal_page_first 11947
_journal_page_last 11950
_journal_paper_doi 10.1039/d5cc02207j
_journal_volume 61
_journal_year 2025
_chemical_formula_moiety 'C27 H20 O3'
_chemical_formula_sum 'C27 H20 O3'
_chemical_formula_weight 392.43
_space_group_crystal_system triclinic
_space_group_IT_number 2
_space_group_name_Hall '-P 1'
_space_group_name_H-M_alt 'P -1'
_atom_sites_solution_hydrogens mixed
_atom_sites_solution_primary dual
_audit_creation_date 2024-04-11
_audit_creation_method
;
Olex2 1.5
(compiled 2023.08.24 svn.re1ec1418 for OlexSys, GUI svn.r6817)
;
_audit_update_record
;
2024-04-16 deposited with the CCDC.	2025-06-17 downloaded from the CCDC.
;
_cell_angle_alpha 96.838(4)
_cell_angle_beta 107.111(4)
_cell_angle_gamma 99.692(4)
_cell_formula_units_Z 2
_cell_length_a 8.4872(4)
_cell_length_b 10.3122(5)
_cell_length_c 11.7926(5)
_cell_measurement_reflns_used 8014
_cell_measurement_temperature 295.1(4)
_cell_measurement_theta_max 77.8590
_cell_measurement_theta_min 3.9280
_cell_volume 956.65(8)
_computing_cell_refinement 'CrysAlisPro 1.171.42.89a (Rigaku OD, 2023)'
_computing_data_collection 'CrysAlisPro 1.171.42.89a (Rigaku OD, 2023)'
_computing_data_reduction 'CrysAlisPro 1.171.42.89a (Rigaku OD, 2023)'
_computing_molecular_graphics 'Olex2 1.5 (Dolomanov et al., 2009)'
_computing_publication_material 'Olex2 1.5 (Dolomanov et al., 2009)'
_computing_structure_refinement 'SHELXL 2019/2 (Sheldrick, 2015)'
_computing_structure_solution 'SHELXT 2014/5 (Sheldrick, 2014)'
_diffrn_ambient_environment air
_diffrn_ambient_temperature 295.1(4)
_diffrn_detector 'Hybrid Pixel Array Detector'
_diffrn_detector_area_resol_mean 5.8140
_diffrn_detector_type 'Pilatus 200K'
_diffrn_measured_fraction_theta_full 0.991
_diffrn_measured_fraction_theta_max 0.907
_diffrn_measurement_details
;
List of Runs (angles in degrees, time in seconds):

  # Type    Start    End  Width  t~exp~   \w     \q     \k     \f   Frames
#--------------------------------------------------------------------------
  1  \w   -106.00 -36.08   0.38    0.29    --  -38.50 -33.00  22.00  184
  2  \w    -42.00  27.92   0.38    0.29    --  -38.50  33.00-179.00  184
  3  \w    -18.00  50.78   0.38    0.29    --   49.06 -33.00  22.00  181
  4  \w     46.00 115.92   0.38    0.29    --   49.06  33.00-179.00  184
  5  \w     40.00 109.92   0.38    1.06    --  107.46 -33.00  22.00  184
  6  \w    104.00 173.92   0.38    1.06    --  107.46  33.00-179.00  184
  7  \w    -42.00  26.78   0.38    0.29    --  -38.50  37.00 -60.00  181
  8  \w    -86.00  -7.34   0.38    0.29    --  -38.50 125.00-120.00  207
  9  \w    -50.00  22.96   0.38    0.29    --  -38.50  57.00 150.00  192
 10  \w   -105.00 -36.22   0.38    0.29    --  -38.50 -37.00   0.00  181
 11  \w     28.00  96.78   0.38    0.29    --   49.06-125.00 -60.00  181
 12  \w     43.00 110.64   0.38    1.06    --  107.46 -45.00 -90.00  178
 13  \w     45.00 111.88   0.38    1.06    --  107.46-125.00-150.00  176
 14  \w     45.00 111.88   0.38    1.06    --  107.46-125.00  90.00  176
 15  \w     97.00 168.82   0.38    1.06    --  107.46 125.00-150.00  189
 16  \w     39.00 105.88   0.38    1.06    --  107.46 -94.00 -30.00  176
 17  \w     99.00 175.00   0.38    1.06    --  107.46  15.00   0.00  200
 18  \w     43.00 110.64   0.38    1.06    --  107.46 -45.00 150.00  178
 19  \w    103.00 170.64   0.38    1.06    --  107.46  45.00  30.00  178
 20  \w     45.00 121.00   0.38    1.06    --  107.46 -61.00-120.00  200
 21  \w     43.00 110.64   0.38    1.06    --  107.46 -45.00 -30.00  178
 22  \w     39.00 105.88   0.38    1.06    --  107.46 -94.00-180.00  176
 23  \w     39.00 115.00   0.38    1.06    --  107.46 -15.00  30.00  200
 24  \w     39.00 109.68   0.38    1.06    --  107.46 -30.00-150.00  186
 25  \w     45.00 121.00   0.38    1.06    --  107.46 -61.00  60.00  200
 26  \w    103.00 170.64   0.38    1.06    --  107.46  45.00-150.00  178
 27  \w     39.00 105.88   0.38    1.06    --  107.46 -94.00-150.00  176
 28  \w     39.00 105.88   0.38    1.06    --  107.46 -94.00  30.00  176
 29  \w    103.00 170.64   0.38    1.06    --  107.46  77.00 -60.00  178
 30  \w     39.00 105.88   0.38    1.06    --  107.46 -94.00  90.00  176
 31  \w     43.00 129.64   0.38    1.06    --  107.46 -77.00-180.00  228
 32  \w     38.00 110.96   0.38    0.29    --   49.06  57.00 120.00  192
 33  \w     38.00 110.96   0.38    0.29    --   49.06  57.00-150.00  192
 34  \w     32.00 110.66   0.38    0.29    --   49.06  67.00 -43.28  207
 35  \w     34.00 110.76   0.38    0.29    --   49.06  64.00  49.73  202
 36  \w     38.00 110.96   0.38    0.29    --   49.06  57.00 -90.00  192
;
_diffrn_measurement_device 'four-circle diffractometer'
_diffrn_measurement_device_type 'SuperNova, Dual, Cu at home/near, Pilatus 200K'
_diffrn_measurement_method '\w scans'
_diffrn_orient_matrix_type 'CrysAlisPro convention (1999,Acta A55,543-557)'
_diffrn_orient_matrix_UB_11 -0.1576393000
_diffrn_orient_matrix_UB_12 0.0512216000
_diffrn_orient_matrix_UB_13 0.0075015000
_diffrn_orient_matrix_UB_21 -0.1106297000
_diffrn_orient_matrix_UB_22 -0.1402186000
_diffrn_orient_matrix_UB_23 -0.0586435000
_diffrn_orient_matrix_UB_31 0.0267978000
_diffrn_orient_matrix_UB_32 -0.0379983000
_diffrn_orient_matrix_UB_33 0.1257236000
_diffrn_radiation_monochromator mirror
_diffrn_radiation_probe x-ray
_diffrn_radiation_type 'Cu K\a'
_diffrn_radiation_wavelength 1.54184
_diffrn_reflns_av_R_equivalents 0.0400
_diffrn_reflns_av_unetI/netI 0.0265
_diffrn_reflns_Laue_measured_fraction_full 0.991
_diffrn_reflns_Laue_measured_fraction_max 0.907
_diffrn_reflns_limit_h_max 10
_diffrn_reflns_limit_h_min -10
_diffrn_reflns_limit_k_max 11
_diffrn_reflns_limit_k_min -13
_diffrn_reflns_limit_l_max 14
_diffrn_reflns_limit_l_min -11
_diffrn_reflns_number 12861
_diffrn_reflns_point_group_measured_fraction_full 0.991
_diffrn_reflns_point_group_measured_fraction_max 0.907
_diffrn_reflns_theta_full 67.684
_diffrn_reflns_theta_max 86.175
_diffrn_reflns_theta_min 3.987
_diffrn_source 'micro-focus sealed X-ray tube'
_diffrn_source_type 'SuperNova (Cu) X-ray Source'
_exptl_absorpt_coefficient_mu 0.701
_exptl_absorpt_correction_T_max 1.00000
_exptl_absorpt_correction_T_min 0.77591
_exptl_absorpt_correction_type multi-scan
_exptl_absorpt_process_details
;
CrysAlisPro 1.171.42.89a (Rigaku Oxford Diffraction, 2023)
Empirical absorption correction using spherical harmonics,
implemented in SCALE3 ABSPACK scaling algorithm.
;
_exptl_crystal_colour 'clear light yellow'
_exptl_crystal_colour_lustre clear
_exptl_crystal_colour_modifier light
_exptl_crystal_colour_primary yellow
_exptl_crystal_density_diffrn 1.362
_exptl_crystal_description block
_exptl_crystal_F_000 412
_exptl_crystal_preparation 'as per reaction scheme'
_exptl_crystal_recrystallization_method 'Slow evaporation'
_exptl_crystal_size_max 0.22
_exptl_crystal_size_mid 0.22
_exptl_crystal_size_min 0.2
_refine_diff_density_max 0.146
_refine_diff_density_min -0.177
_refine_diff_density_rms 0.035
_refine_ls_extinction_coef 0.0024(9)
_refine_ls_extinction_expression Fc^*^=kFc[1+0.001xFc^2^\l^3^/sin(2\q)]^-1/4^
_refine_ls_extinction_method 'SHELXL-2019/2 (Sheldrick 2019)'
_refine_ls_goodness_of_fit_ref 1.092
_refine_ls_hydrogen_treatment mixed
_refine_ls_matrix_type full
_refine_ls_number_parameters 276
_refine_ls_number_reflns 3929
_refine_ls_number_restraints 0
_refine_ls_restrained_S_all 1.092
_refine_ls_R_factor_all 0.0574
_refine_ls_R_factor_gt 0.0482
_refine_ls_shift/su_max 0.000
_refine_ls_shift/su_mean 0.000
_refine_ls_structure_factor_coef Fsqd
_refine_ls_weighting_details 'w=1/[\s^2^(Fo^2^)+(0.0836P)^2^+0.0783P] where P=(Fo^2^+2Fc^2^)/3'
_refine_ls_weighting_scheme calc
_refine_ls_wR_factor_gt 0.1427
_refine_ls_wR_factor_ref 0.1510
_reflns_Friedel_coverage 0.000
_reflns_number_gt 3143
_reflns_number_total 3929
_reflns_threshold_expression 'I > 2\s(I)'
_cod_data_source_file d5cc02207j2.cif
_cod_data_source_block cg_pm_194_auto
_cod_depositor_comments 'Adding full bibliography for 7134772.cif.'
_cod_original_cell_volume 956.66(8)
_cod_database_code 7134772
_shelx_shelxl_version_number 2019/2
_chemical_oxdiff_formula 'C H O'
_shelx_space_group_comment
;
The symmetry employed for this shelxl refinement is uniquely defined
by the following loop, which should always be used as a source of
symmetry information in preference to the above space-group names.
They are only intended as comments.
;
_shelx_estimated_absorpt_t_max 0.873
_shelx_estimated_absorpt_t_min 0.861
_olex2_refinement_description
;
1. Fixed Uiso
 At 1.2 times of:
  All C(H) groups, All C(H,H) groups
2.a Ternary CH refined with riding coordinates:
 C17(H17), C18(H18), C21(H21)
2.b Secondary CH2 refined with riding coordinates:
 C20(H20A,H20B)
2.c Aromatic/amide H refined with riding coordinates:
 C2(H2), C3(H3A), C5(H5), C6(H6), C8(H8), C9(H9), C10(H10), C12(H12), C13(H13),
  C23(H23), C24(H24), C25(H25), C26(H26), C27(H27)
;
_olex2_exptl_crystal_mounting_method 'Mounted on a loop'
_olex2_submission_special_instructions 'No special instructions were received'
_oxdiff_exptl_absorpt_empirical_details
;
Empirical correction (ABSPACK) includes:
- Absorption correction using spherical harmonics
- Frame scaling
;
_oxdiff_exptl_absorpt_empirical_full_max 4.565
_oxdiff_exptl_absorpt_empirical_full_min 0.479

loop_
_space_group_symop_operation_xyz
'x, y, z'
'-x, -y, -z'

loop_
_atom_site_label
_atom_site_type_symbol
_atom_site_fract_x
_atom_site_fract_y
_atom_site_fract_z
_atom_site_U_iso_or_equiv
_atom_site_adp_type
_atom_site_occupancy
_atom_site_site_symmetry_order
_atom_site_calc_flag
_atom_site_refinement_flags_posn
_atom_site_refinement_flags_adp
_atom_site_refinement_flags_occupancy
_atom_site_disorder_assembly
_atom_site_disorder_group
O1 O 0.32279(12) 0.89362(10) 0.45959(9) 0.0572(3) Uani 1 1 d . . . . .
O2 O 0.25232(16) 1.07141(13) 0.38518(12) 0.0814(4) Uani 1 1 d . . . . .
O3 O 0.03827(13) 0.79381(11) 0.50936(11) 0.0642(3) Uani 1 1 d . . . . .
H3 H -0.036(3) 0.764(2) 0.534(2) 0.097(7) Uiso 1 1 d . . . . .
C1 C 0.31754(19) 0.93133(14) 0.77601(14) 0.0585(4) Uani 1 1 d . . . . .
C2 C 0.1727(2) 0.96258(17) 0.79494(17) 0.0697(4) Uani 1 1 d . . . . .
H2 H 0.109887 1.010312 0.743372 0.084 Uiso 1 1 calc R U . . .
C3 C 0.1206(2) 0.92437(19) 0.88823(17) 0.0749(5) Uani 1 1 d . . . . .
H3A H 0.023465 0.947191 0.898306 0.090 Uiso 1 1 calc R U . . .
C4 C 0.2087(2) 0.85286(17) 0.96755(15) 0.0670(4) Uani 1 1 d . . . . .
C5 C 0.1574(3) 0.8106(2) 1.06567(19) 0.0831(6) Uani 1 1 d . . . . .
H5 H 0.061259 0.833034 1.077902 0.100 Uiso 1 1 calc R U . . .
C6 C 0.2435(3) 0.7402(2) 1.13938(19) 0.0863(6) Uani 1 1 d . . . . .
H6 H 0.206880 0.715881 1.202353 0.104 Uiso 1 1 calc R U . . .
C7 C 0.3908(2) 0.70110(19) 1.12423(15) 0.0735(5) Uani 1 1 d . . . . .
C8 C 0.4790(3) 0.6220(2) 1.19683(17) 0.0856(6) Uani 1 1 d . . . . .
H8 H 0.441167 0.592676 1.257699 0.103 Uiso 1 1 calc R U . . .
C9 C 0.6205(3) 0.5869(2) 1.18000(19) 0.0895(6) Uani 1 1 d . . . . .
H9 H 0.677117 0.533923 1.229107 0.107 Uiso 1 1 calc R U . . .
C10 C 0.6791(2) 0.6299(2) 1.09032(18) 0.0807(5) Uani 1 1 d . . . . .
H10 H 0.776221 0.606755 1.080611 0.097 Uiso 1 1 calc R U . . .
C11 C 0.59511(19) 0.70729(17) 1.01444(14) 0.0660(4) Uani 1 1 d . . . . .
C12 C 0.6495(2) 0.75197(18) 0.91922(15) 0.0685(4) Uani 1 1 d . . . . .
H12 H 0.747007 0.730541 0.908660 0.082 Uiso 1 1 calc R U . . .
C13 C 0.56480(18) 0.82383(17) 0.84440(14) 0.0629(4) Uani 1 1 d . . . . .
H13 H 0.605440 0.850588 0.783845 0.075 Uiso 1 1 calc R U . . .
C14 C 0.41279(17) 0.86059(14) 0.85539(13) 0.0567(4) Uani 1 1 d . . . . .
C15 C 0.35755(19) 0.81959(15) 0.95143(13) 0.0589(4) Uani 1 1 d . . . . .
C16 C 0.44845(19) 0.74363(16) 1.02995(14) 0.0619(4) Uani 1 1 d . . . . .
C17 C 0.36773(18) 0.96458(14) 0.66791(14) 0.0578(4) Uani 1 1 d . . . . .
H17 H 0.489129 1.003516 0.696944 0.069 Uiso 1 1 calc R U . . .
C18 C 0.33726(16) 0.84090(13) 0.56964(12) 0.0507(3) Uani 1 1 d . . . . .
H18 H 0.435822 0.799895 0.588961 0.061 Uiso 1 1 calc R U . . .
C19 C 0.28157(18) 1.01440(15) 0.46970(16) 0.0634(4) Uani 1 1 d . . . . .
C20 C 0.2808(2) 1.05964(16) 0.59443(17) 0.0701(4) Uani 1 1 d . . . . .
H20A H 0.166271 1.052897 0.596421 0.084 Uiso 1 1 calc R U . . .
H20B H 0.342455 1.151434 0.624986 0.084 Uiso 1 1 calc R U . . .
C21 C 0.17828(16) 0.73433(13) 0.54983(13) 0.0508(3) Uani 1 1 d . . . . .
H21 H 0.180616 0.709769 0.627978 0.061 Uiso 1 1 calc R U . . .
C22 C 0.16970(16) 0.60960(13) 0.46525(12) 0.0503(3) Uani 1 1 d . . . . .
C23 C 0.27718(19) 0.52536(15) 0.50462(16) 0.0616(4) Uani 1 1 d . . . . .
H23 H 0.355325 0.548280 0.581799 0.074 Uiso 1 1 calc R U . . .
C24 C 0.2710(2) 0.40870(17) 0.4323(2) 0.0758(5) Uani 1 1 d . . . . .
H24 H 0.344828 0.353772 0.460363 0.091 Uiso 1 1 calc R U . . .
C25 C 0.1557(3) 0.37338(18) 0.3185(2) 0.0821(6) Uani 1 1 d . . . . .
H25 H 0.150045 0.293840 0.269606 0.099 Uiso 1 1 calc R U . . .
C26 C 0.0486(3) 0.4559(2) 0.27688(17) 0.0826(6) Uani 1 1 d . . . . .
H26 H -0.028573 0.432428 0.199377 0.099 Uiso 1 1 calc R U . . .
C27 C 0.0550(2) 0.57457(16) 0.35019(14) 0.0640(4) Uani 1 1 d . . . . .
H27 H -0.017857 0.629986 0.321608 0.077 Uiso 1 1 calc R U . . .

loop_
_atom_site_aniso_label
_atom_site_aniso_U_11
_atom_site_aniso_U_22
_atom_site_aniso_U_33
_atom_site_aniso_U_23
_atom_site_aniso_U_13
_atom_site_aniso_U_12
O1 0.0504(5) 0.0538(6) 0.0644(6) 0.0185(5) 0.0170(4) 0.0004(4)
O2 0.0766(8) 0.0749(8) 0.0899(9) 0.0399(7) 0.0159(6) 0.0110(6)
O3 0.0460(5) 0.0605(6) 0.0865(8) 0.0139(5) 0.0234(5) 0.0082(4)
C1 0.0576(8) 0.0478(7) 0.0579(8) -0.0032(6) 0.0113(6) 0.0010(6)
C2 0.0717(10) 0.0597(9) 0.0707(10) -0.0021(8) 0.0173(8) 0.0151(7)
C3 0.0739(10) 0.0715(11) 0.0773(11) -0.0076(9) 0.0292(9) 0.0159(8)
C4 0.0697(9) 0.0600(9) 0.0620(9) -0.0088(7) 0.0216(7) 0.0020(7)
C5 0.0867(12) 0.0841(13) 0.0780(12) -0.0056(10) 0.0405(10) 0.0056(10)
C6 0.0969(14) 0.0892(13) 0.0678(11) 0.0030(10) 0.0369(10) -0.0043(11)
C7 0.0765(10) 0.0720(10) 0.0542(9) 0.0006(8) 0.0143(7) -0.0128(8)
C8 0.0890(13) 0.0884(13) 0.0593(10) 0.0155(9) 0.0113(9) -0.0145(10)
C9 0.0785(12) 0.0961(14) 0.0739(12) 0.0305(11) 0.0014(9) -0.0043(10)
C10 0.0644(10) 0.0896(13) 0.0739(11) 0.0225(10) 0.0050(8) 0.0037(9)
C11 0.0540(8) 0.0689(10) 0.0583(9) 0.0093(7) 0.0034(6) -0.0045(7)
C12 0.0510(8) 0.0800(11) 0.0657(9) 0.0132(8) 0.0105(7) 0.0050(7)
C13 0.0502(7) 0.0696(10) 0.0587(8) 0.0097(7) 0.0099(6) 0.0004(6)
C14 0.0513(7) 0.0503(7) 0.0539(8) -0.0029(6) 0.0082(6) -0.0039(6)
C15 0.0580(8) 0.0519(8) 0.0516(8) -0.0072(6) 0.0114(6) -0.0062(6)
C16 0.0600(8) 0.0583(8) 0.0496(8) -0.0024(6) 0.0081(6) -0.0095(7)
C17 0.0507(7) 0.0473(7) 0.0643(9) 0.0069(6) 0.0085(6) 0.0008(6)
C18 0.0439(6) 0.0465(7) 0.0564(8) 0.0120(6) 0.0114(5) 0.0020(5)
C19 0.0486(7) 0.0523(8) 0.0810(10) 0.0228(8) 0.0103(7) -0.0003(6)
C20 0.0744(10) 0.0465(8) 0.0814(11) 0.0114(8) 0.0157(8) 0.0078(7)
C21 0.0451(6) 0.0484(7) 0.0565(7) 0.0112(6) 0.0161(6) 0.0027(5)
C22 0.0438(6) 0.0464(7) 0.0579(8) 0.0109(6) 0.0184(6) -0.0029(5)
C23 0.0560(8) 0.0535(8) 0.0730(10) 0.0141(7) 0.0202(7) 0.0044(6)
C24 0.0724(10) 0.0515(9) 0.1121(15) 0.0150(9) 0.0452(11) 0.0079(7)
C25 0.0922(13) 0.0573(10) 0.0986(14) -0.0054(9) 0.0531(12) -0.0062(9)
C26 0.0876(12) 0.0768(12) 0.0643(10) -0.0055(9) 0.0205(9) -0.0140(10)
C27 0.0599(8) 0.0624(9) 0.0594(9) 0.0078(7) 0.0125(7) -0.0011(7)

loop_
_atom_type_symbol
_atom_type_description
_atom_type_scat_dispersion_real
_atom_type_scat_dispersion_imag
_atom_type_scat_source
C C 0.0181 0.0091 'International Tables Vol C Tables 4.2.6.8 and 6.1.1.4'
H H 0.0000 0.0000 'International Tables Vol C Tables 4.2.6.8 and 6.1.1.4'
O O 0.0492 0.0322 'International Tables Vol C Tables 4.2.6.8 and 6.1.1.4'

loop_
_geom_angle_atom_site_label_1
_geom_angle_atom_site_label_2
_geom_angle_atom_site_label_3
_geom_angle
_geom_angle_site_symmetry_1
_geom_angle_site_symmetry_3
_geom_angle_publ_flag
C19 O1 C18 110.33(12) . . ?
C21 O3 H3 110.7(17) . . ?
C2 C1 C14 118.85(16) . . ?
C2 C1 C17 121.34(15) . . ?
C14 C1 C17 119.70(14) . . ?
C1 C2 H2 119.3 . . ?
C3 C2 C1 121.44(18) . . ?
C3 C2 H2 119.3 . . ?
C2 C3 H3A 119.1 . . ?
C2 C3 C4 121.79(17) . . ?
C4 C3 H3A 119.1 . . ?
C3 C4 C5 123.29(18) . . ?
C3 C4 C15 118.40(16) . . ?
C15 C4 C5 118.31(18) . . ?
C4 C5 H5 119.1 . . ?
C6 C5 C4 121.88(19) . . ?
C6 C5 H5 119.1 . . ?
C5 C6 H6 119.2 . . ?
C5 C6 C7 121.68(18) . . ?
C7 C6 H6 119.2 . . ?
C8 C7 C6 122.85(19) . . ?
C8 C7 C16 118.85(19) . . ?
C16 C7 C6 118.29(18) . . ?
C7 C8 H8 119.4 . . ?
C9 C8 C7 121.25(19) . . ?
C9 C8 H8 119.4 . . ?
C8 C9 H9 119.9 . . ?
C8 C9 C10 120.2(2) . . ?
C10 C9 H9 119.9 . . ?
C9 C10 H10 119.5 . . ?
C9 C10 C11 121.0(2) . . ?
C11 C10 H10 119.5 . . ?
C10 C11 C12 122.88(18) . . ?
C10 C11 C16 119.52(17) . . ?
C16 C11 C12 117.60(15) . . ?
C11 C12 H12 118.8 . . ?
C13 C12 C11 122.37(16) . . ?
C13 C12 H12 118.8 . . ?
C12 C13 H13 119.1 . . ?
C12 C13 C14 121.84(15) . . ?
C14 C13 H13 119.1 . . ?
C1 C14 C13 123.37(15) . . ?
C1 C14 C15 119.68(15) . . ?
C15 C14 C13 116.94(15) . . ?
C4 C15 C14 119.82(16) . . ?
C4 C15 C16 119.56(15) . . ?
C16 C15 C14 120.60(15) . . ?
C11 C16 C7 119.13(17) . . ?
C11 C16 C15 120.62(15) . . ?
C15 C16 C7 120.24(17) . . ?
C1 C17 H17 107.3 . . ?
C1 C17 C18 113.56(11) . . ?
C1 C17 C20 118.82(14) . . ?
C18 C17 H17 107.3 . . ?
C20 C17 H17 107.3 . . ?
C20 C17 C18 101.85(12) . . ?
O1 C18 C17 104.93(11) . . ?
O1 C18 H18 109.2 . . ?
O1 C18 C21 108.63(11) . . ?
C17 C18 H18 109.2 . . ?
C21 C18 C17 115.50(11) . . ?
C21 C18 H18 109.2 . . ?
O1 C19 C20 110.77(13) . . ?
O2 C19 O1 120.86(17) . . ?
O2 C19 C20 128.36(16) . . ?
C17 C20 H20A 110.9 . . ?
C17 C20 H20B 110.9 . . ?
C19 C20 C17 104.23(14) . . ?
C19 C20 H20A 110.9 . . ?
C19 C20 H20B 110.9 . . ?
H20A C20 H20B 108.9 . . ?
O3 C21 C18 107.34(11) . . ?
O3 C21 H21 108.0 . . ?
O3 C21 C22 113.07(11) . . ?
C18 C21 H21 108.0 . . ?
C22 C21 C18 112.22(11) . . ?
C22 C21 H21 108.0 . . ?
C23 C22 C21 119.26(13) . . ?
C27 C22 C21 122.15(14) . . ?
C27 C22 C23 118.57(15) . . ?
C22 C23 H23 119.3 . . ?
C24 C23 C22 121.49(16) . . ?
C24 C23 H23 119.3 . . ?
C23 C24 H24 120.1 . . ?
C25 C24 C23 119.83(18) . . ?
C25 C24 H24 120.1 . . ?
C24 C25 H25 120.1 . . ?
C24 C25 C26 119.80(17) . . ?
C26 C25 H25 120.1 . . ?
C25 C26 H26 119.8 . . ?
C25 C26 C27 120.42(18) . . ?
C27 C26 H26 119.8 . . ?
C22 C27 C26 119.88(17) . . ?
C22 C27 H27 120.1 . . ?
C26 C27 H27 120.1 . . ?

loop_
_geom_bond_atom_site_label_1
_geom_bond_atom_site_label_2
_geom_bond_distance
_geom_bond_site_symmetry_2
_geom_bond_publ_flag
O1 C18 1.4463(17) . ?
O1 C19 1.350(2) . ?
O2 C19 1.202(2) . ?
O3 H3 0.80(2) . ?
O3 C21 1.4132(17) . ?
C1 C2 1.394(2) . ?
C1 C14 1.406(2) . ?
C1 C17 1.516(2) . ?
C2 H2 0.9300 . ?
C2 C3 1.376(3) . ?
C3 H3A 0.9300 . ?
C3 C4 1.385(3) . ?
C4 C5 1.440(3) . ?
C4 C15 1.421(2) . ?
C5 H5 0.9300 . ?
C5 C6 1.331(3) . ?
C6 H6 0.9300 . ?
C6 C7 1.428(3) . ?
C7 C8 1.398(3) . ?
C7 C16 1.426(2) . ?
C8 H8 0.9300 . ?
C8 C9 1.371(3) . ?
C9 H9 0.9300 . ?
C9 C10 1.382(3) . ?
C10 H10 0.9300 . ?
C10 C11 1.390(3) . ?
C11 C12 1.429(2) . ?
C11 C16 1.414(2) . ?
C12 H12 0.9300 . ?
C12 C13 1.344(2) . ?
C13 H13 0.9300 . ?
C13 C14 1.441(2) . ?
C14 C15 1.429(2) . ?
C15 C16 1.422(2) . ?
C17 H17 0.9800 . ?
C17 C18 1.548(2) . ?
C17 C20 1.525(2) . ?
C18 H18 0.9800 . ?
C18 C21 1.5287(17) . ?
C19 C20 1.492(3) . ?
C20 H20A 0.9700 . ?
C20 H20B 0.9700 . ?
C21 H21 0.9800 . ?
C21 C22 1.508(2) . ?
C22 C23 1.384(2) . ?
C22 C27 1.381(2) . ?
C23 H23 0.9300 . ?
C23 C24 1.373(2) . ?
C24 H24 0.9300 . ?
C24 C25 1.372(3) . ?
C25 H25 0.9300 . ?
C25 C26 1.374(3) . ?
C26 H26 0.9300 . ?
C26 C27 1.395(3) . ?
C27 H27 0.9300 . ?

loop_
_geom_torsion_atom_site_label_1
_geom_torsion_atom_site_label_2
_geom_torsion_atom_site_label_3
_geom_torsion_atom_site_label_4
_geom_torsion
_geom_torsion_site_symmetry_1
_geom_torsion_site_symmetry_2
_geom_torsion_site_symmetry_3
_geom_torsion_site_symmetry_4
_geom_torsion_publ_flag
O1 C18 C21 O3 -54.66(14) . . . . ?
O1 C18 C21 C22 70.16(14) . . . . ?
O1 C19 C20 C17 12.95(16) . . . . ?
O2 C19 C20 C17 -166.59(15) . . . . ?
O3 C21 C22 C23 -166.15(12) . . . . ?
O3 C21 C22 C27 12.28(18) . . . . ?
C1 C2 C3 C4 -0.2(3) . . . . ?
C1 C14 C15 C4 -1.3(2) . . . . ?
C1 C14 C15 C16 177.62(12) . . . . ?
C1 C17 C18 O1 156.64(12) . . . . ?
C1 C17 C18 C21 37.08(17) . . . . ?
C1 C17 C20 C19 -149.76(13) . . . . ?
C2 C1 C14 C13 -179.68(14) . . . . ?
C2 C1 C14 C15 1.5(2) . . . . ?
C2 C1 C17 C18 -106.40(16) . . . . ?
C2 C1 C17 C20 13.3(2) . . . . ?
C2 C3 C4 C5 -179.62(16) . . . . ?
C2 C3 C4 C15 0.4(3) . . . . ?
C3 C4 C5 C6 179.00(18) . . . . ?
C3 C4 C15 C14 0.3(2) . . . . ?
C3 C4 C15 C16 -178.60(14) . . . . ?
C4 C5 C6 C7 -0.9(3) . . . . ?
C4 C15 C16 C7 0.0(2) . . . . ?
C4 C15 C16 C11 178.88(13) . . . . ?
C5 C4 C15 C14 -179.65(14) . . . . ?
C5 C4 C15 C16 1.5(2) . . . . ?
C5 C6 C7 C8 -176.96(18) . . . . ?
C5 C6 C7 C16 2.3(3) . . . . ?
C6 C7 C8 C9 -179.71(18) . . . . ?
C6 C7 C16 C11 179.25(15) . . . . ?
C6 C7 C16 C15 -1.9(2) . . . . ?
C7 C8 C9 C10 0.2(3) . . . . ?
C8 C7 C16 C11 -1.4(2) . . . . ?
C8 C7 C16 C15 177.45(14) . . . . ?
C8 C9 C10 C11 -1.1(3) . . . . ?
C9 C10 C11 C12 -178.86(17) . . . . ?
C9 C10 C11 C16 0.6(3) . . . . ?
C10 C11 C12 C13 178.23(16) . . . . ?
C10 C11 C16 C7 0.6(2) . . . . ?
C10 C11 C16 C15 -178.25(14) . . . . ?
C11 C12 C13 C14 0.0(3) . . . . ?
C12 C11 C16 C7 -179.84(14) . . . . ?
C12 C11 C16 C15 1.3(2) . . . . ?
C12 C13 C14 C1 -177.53(14) . . . . ?
C12 C13 C14 C15 1.3(2) . . . . ?
C13 C14 C15 C4 179.85(13) . . . . ?
C13 C14 C15 C16 -1.3(2) . . . . ?
C14 C1 C2 C3 -0.8(2) . . . . ?
C14 C1 C17 C18 69.83(16) . . . . ?
C14 C1 C17 C20 -170.46(12) . . . . ?
C14 C15 C16 C7 -178.88(13) . . . . ?
C14 C15 C16 C11 0.0(2) . . . . ?
C15 C4 C5 C6 -1.1(3) . . . . ?
C16 C7 C8 C9 1.0(3) . . . . ?
C16 C11 C12 C13 -1.3(2) . . . . ?
C17 C1 C2 C3 175.46(14) . . . . ?
C17 C1 C14 C13 4.0(2) . . . . ?
C17 C1 C14 C15 -174.82(12) . . . . ?
C17 C18 C21 O3 62.85(15) . . . . ?
C17 C18 C21 C22 -172.33(11) . . . . ?
C18 O1 C19 O2 -174.96(13) . . . . ?
C18 O1 C19 C20 5.46(16) . . . . ?
C18 C17 C20 C19 -24.21(15) . . . . ?
C18 C21 C22 C23 72.26(16) . . . . ?
C18 C21 C22 C27 -109.32(15) . . . . ?
C19 O1 C18 C17 -21.34(14) . . . . ?
C19 O1 C18 C21 102.71(12) . . . . ?
C20 C17 C18 O1 27.68(14) . . . . ?
C20 C17 C18 C21 -91.88(14) . . . . ?
C21 C22 C23 C24 178.12(13) . . . . ?
C21 C22 C27 C26 -177.94(13) . . . . ?
C22 C23 C24 C25 -0.3(2) . . . . ?
C23 C22 C27 C26 0.5(2) . . . . ?
C23 C24 C25 C26 0.9(3) . . . . ?
C24 C25 C26 C27 -0.8(3) . . . . ?
C25 C26 C27 C22 0.1(3) . . . . ?
C27 C22 C23 C24 -0.4(2) . . . . ?
